data_1575618
loop_
_publ_author_name
'Yoshitani, Akihiro'
'Sasage, Tomonari'
'Kato, Ranmaru'
'Suzuki, Takahiro'
'Ikeuchi, Kazutada'
'Tanino, Keiji'

_publ_section_title
;
 Remodelling of tricyclic carbon frameworks with a norbornene scaffold.
;
_journal_issue 84
_journal_name_full 'Chemical communications (Cambridge, England)'
_journal_page_first 16372
_journal_page_last 16375
_journal_paper_doi 10.1039/d5cc04790k
_journal_volume 61
_journal_year 2025
_chemical_formula_moiety 'C16 H18 O2'
_chemical_formula_sum 'C16 H18 O2'
_chemical_formula_weight 242.30
_space_group_crystal_system monoclinic
_space_group_IT_number 14
_space_group_name_Hall '-P 2yn'
_space_group_name_H-M_alt 'P 1 21/n 1'
_atom_sites_solution_hydrogens geom
_atom_sites_solution_primary dual
_audit_creation_date 2022-09-20
_audit_creation_method
;
Olex2 1.3-ac4
(compiled 2020.11.27 svn.r5f609507 for Rigaku Oxford Diffraction, GUI svn.r6214)
;
_audit_update_record
;
2024-12-10 deposited with the CCDC.	2025-09-05 downloaded from the CCDC.
;
_cell_angle_alpha 90
_cell_angle_beta 94.587(3)
_cell_angle_gamma 90
_cell_formula_units_Z 4
_cell_length_a 12.2890(3)
_cell_length_b 6.6058(2)
_cell_length_c 15.8019(5)
_cell_measurement_reflns_used 4578
_cell_measurement_temperature 150
_cell_measurement_theta_max 74.8240
_cell_measurement_theta_min 4.6710
_cell_volume 1278.67(6)
_computing_cell_refinement 'CrysAlisPro 1.171.41.113a (Rigaku OD, 2021)'
_computing_data_collection 'CrysAlisPro 1.171.41.113a (Rigaku OD, 2021)'
_computing_data_reduction 'CrysAlisPro 1.171.41.113a (Rigaku OD, 2021)'
_computing_molecular_graphics 'Olex2 1.3-ac4 (Dolomanov et al., 2009)'
_computing_publication_material 'Olex2 1.3-ac4 (Dolomanov et al., 2009)'
_computing_structure_refinement 'SHELXL 2018/3 (Sheldrick, 2015)'
_computing_structure_solution 'SHELXT 2018/2 (Sheldrick, 2018)'
_diffrn_ambient_temperature 150
_diffrn_detector 'Hybrid Pixel Array Detector'
_diffrn_detector_area_resol_mean 10.0000
_diffrn_detector_type HyPix
_diffrn_measured_fraction_theta_full 0.999
_diffrn_measured_fraction_theta_max 0.958
_diffrn_measurement_details
;
List of Runs (angles in degrees, time in seconds):

  # Type    Start    End  Width  t~exp~   \w     \q     \k     \f   Frames
#--------------------------------------------------------------------------
  1  \w    105.00 178.00   0.50    0.20    --  107.56  61.00-180.00  146
  2  \w    134.00 160.00   0.50    0.20    --  107.56  45.00-150.00   52
  3  \w     95.00 131.00   0.50    0.20    --  107.56  45.00-150.00   72
  4  \w     71.00 138.00   0.50    0.20    --  107.56  18.00 136.00  134
  5  \w     13.00 119.00   0.50    0.10    --   43.13  18.00 136.00  212
  6  \w   -119.00 -14.00   0.50    0.10    --  -43.13 -18.00 -31.00  210
  7  \w    -70.00 -34.00   0.50    0.20    -- -106.00  61.00  90.00   72
  8  \w    -68.00 -43.00   0.50    0.20    -- -106.00  61.00 120.00   50
  9  \w    -18.00   7.00   0.50    0.10    --  -43.13  18.00 136.00   50
 10  \w   -163.00 -73.00   0.50    0.20    -- -106.00 -18.00 -31.00  180
 11  \w    -70.00 -33.00   0.50    0.20    -- -106.00  61.00-180.00   74
 12  \w    -71.00 -33.00   0.50    0.20    -- -106.00  61.00-120.00   76
 13  \w   -111.00 -85.00   0.50    0.20    -- -106.00 125.00-120.00   52
 14  \w    -71.00 -32.00   0.50    0.20    -- -106.00 125.00-120.00   78
 15  \w    -97.00 -28.00   0.50    0.10    --  -43.13 125.00-150.00  138
 16  \w     -5.00  20.00   0.50    0.10    --   43.13 -18.00 -31.00   50
 17  \w     47.00  95.00   0.50    0.20    --  107.56 -95.00 -60.00   96
 18  \w     41.00  69.00   0.50    0.20    --  107.56 -61.00 -60.00   56
 19  \w     36.00  71.00   0.50    0.20    --  107.56 -61.00-150.00   70
 20  \w     45.00  70.00   0.50    0.20    --  107.56 -77.00-180.00   50
;
_diffrn_measurement_device 'four-circle diffractometer'
_diffrn_measurement_device_type 'XtaLAB Synergy, Single source at home/near, HyPix'
_diffrn_measurement_method '\w scans'
_diffrn_orient_matrix_type 'CrysAlisPro convention (1999,Acta A55,543-557)'
_diffrn_orient_matrix_UB_11 -0.1072990000
_diffrn_orient_matrix_UB_12 0.0336125000
_diffrn_orient_matrix_UB_13 0.0421905000
_diffrn_orient_matrix_UB_21 -0.0595347000
_diffrn_orient_matrix_UB_22 0.0445765000
_diffrn_orient_matrix_UB_23 -0.0875530000
_diffrn_orient_matrix_UB_31 -0.0276609000
_diffrn_orient_matrix_UB_32 -0.2264159000
_diffrn_orient_matrix_UB_33 -0.0108784000
_diffrn_radiation_monochromator mirror
_diffrn_radiation_probe x-ray
_diffrn_radiation_type 'Cu K\a'
_diffrn_radiation_wavelength 1.54184
_diffrn_reflns_av_R_equivalents 0.0295
_diffrn_reflns_av_unetI/netI 0.0335
_diffrn_reflns_Laue_measured_fraction_full 0.999
_diffrn_reflns_Laue_measured_fraction_max 0.958
_diffrn_reflns_limit_h_max 15
_diffrn_reflns_limit_h_min -15
_diffrn_reflns_limit_k_max 6
_diffrn_reflns_limit_k_min -8
_diffrn_reflns_limit_l_max 19
_diffrn_reflns_limit_l_min -18
_diffrn_reflns_number 7219
_diffrn_reflns_point_group_measured_fraction_full 0.999
_diffrn_reflns_point_group_measured_fraction_max 0.958
_diffrn_reflns_theta_full 67.684
_diffrn_reflns_theta_max 75.177
_diffrn_reflns_theta_min 4.392
_diffrn_source 'micro-focus sealed X-ray tube'
_diffrn_source_type 'PhotonJet (Cu) X-ray Source'
_exptl_absorpt_coefficient_mu 0.644
_exptl_absorpt_correction_T_max 1.000
_exptl_absorpt_correction_T_min 0.577
_exptl_absorpt_correction_type gaussian
_exptl_absorpt_process_details
;
CrysAlisPro 1.171.41.113a (Rigaku Oxford Diffraction, 2021)
Numerical absorption correction based on gaussian integration over
a multifaceted crystal model
Empirical absorption correction using spherical harmonics,
implemented in SCALE3 ABSPACK scaling algorithm.
;
_exptl_crystal_colour colourless
_exptl_crystal_colour_primary colourless
_exptl_crystal_density_diffrn 1.259
_exptl_crystal_description plate
_exptl_crystal_F_000 520
_exptl_crystal_size_max 0.638
_exptl_crystal_size_mid 0.216
_exptl_crystal_size_min 0.086
_refine_diff_density_max 0.208
_refine_diff_density_min -0.221
_refine_diff_density_rms 0.047
_refine_ls_extinction_method none
_refine_ls_goodness_of_fit_ref 1.042
_refine_ls_hydrogen_treatment constr
_refine_ls_matrix_type full
_refine_ls_number_parameters 165
_refine_ls_number_reflns 2534
_refine_ls_number_restraints 0
_refine_ls_restrained_S_all 1.042
_refine_ls_R_factor_all 0.0488
_refine_ls_R_factor_gt 0.0450
_refine_ls_shift/su_max 0.000
_refine_ls_shift/su_mean 0.000
_refine_ls_structure_factor_coef Fsqd
_refine_ls_weighting_details 'w=1/[\s^2^(Fo^2^)+(0.0671P)^2^+0.3231P] where P=(Fo^2^+2Fc^2^)/3'
_refine_ls_weighting_scheme calc
_refine_ls_wR_factor_gt 0.1203
_refine_ls_wR_factor_ref 0.1240
_reflns_Friedel_coverage 0.000
_reflns_number_gt 2250
_reflns_number_total 2534
_reflns_threshold_expression 'I > 2\s(I)'
_cod_data_source_file d5cc04790k2.cif
_cod_data_source_block 20220920y_auto
_cod_depositor_comments 'Adding full bibliography for 1575616--1575620.cif.'
_cod_database_code 1575618
_shelx_shelxl_version_number 2018/3
_chemical_oxdiff_formula 'C H O'
_shelx_space_group_comment
;
The symmetry employed for this shelxl refinement is uniquely defined
by the following loop, which should always be used as a source of
symmetry information in preference to the above space-group names.
They are only intended as comments.
;
_reflns_odcompleteness_completeness 99.92
_reflns_odcompleteness_iscentric 1
_reflns_odcompleteness_theta 66.97
_olex2_refinement_description
;
1. Fixed Uiso
 At 1.2 times of:
  All C(H) groups, All C(H,H) groups
 At 1.5 times of:
  All C(H,H,H) groups, All O(H) groups
2.a Ternary CH refined with riding coordinates:
 C8(H8), C7(H7), C2(H2)
2.b Secondary CH2 refined with riding coordinates:
 C4(H4A,H4B), C9(H9A,H9B), C3(H3A,H3B)
2.c Aromatic/amide H refined with riding coordinates:
 C16(H16), C12(H12), C13(H13), C15(H15), C14(H14)
2.d Idealised Me refined as rotating group:
 C10(H10A,H10B,H10C)
2.e Idealised tetrahedral OH refined as rotating group:
 O1(H1)
;
_olex2_submission_special_instructions 'No special instructions were received'
_oxdiff_exptl_absorpt_empirical_details
;
Empirical correction (ABSPACK) includes:
- Absorption correction using spherical harmonics
- Frame scaling
;
_oxdiff_exptl_absorpt_empirical_full_max 1.516
_oxdiff_exptl_absorpt_empirical_full_min 0.680

loop_
_space_group_symop_operation_xyz
'x, y, z'
'-x+1/2, y+1/2, -z+1/2'
'-x, -y, -z'
'x-1/2, -y-1/2, z-1/2'

loop_
_atom_site_label
_atom_site_type_symbol
_atom_site_fract_x
_atom_site_fract_y
_atom_site_fract_z
_atom_site_U_iso_or_equiv
_atom_site_adp_type
_atom_site_occupancy
_atom_site_site_symmetry_order
_atom_site_calc_flag
_atom_site_refinement_flags_posn
_atom_site_refinement_flags_adp
_atom_site_refinement_flags_occupancy
_atom_site_disorder_assembly
_atom_site_disorder_group
O1 O 0.83896(7) 0.37697(13) 0.50007(6) 0.0318(2) Uani 1 1 d . . . . .
H1 H 0.815390 0.262704 0.489805 0.048 Uiso 1 1 calc R U . . .
O2 O 0.71189(9) 1.04411(15) 0.44456(9) 0.0513(3) Uani 1 1 d . . . . .
C8 C 0.65134(9) 0.54255(18) 0.48162(8) 0.0272(3) Uani 1 1 d . . . . .
H8 H 0.609075 0.422585 0.462936 0.033 Uiso 1 1 calc R U . . .
C11 C 0.63646(9) 0.5826(2) 0.57396(9) 0.0317(3) Uani 1 1 d . . . . .
C1 C 0.77107(9) 0.51922(17) 0.45651(8) 0.0249(3) Uani 1 1 d . . . . .
C5 C 0.82062(10) 0.73469(18) 0.46289(8) 0.0274(3) Uani 1 1 d . . . . .
C7 C 0.62471(10) 0.71679(19) 0.41892(9) 0.0322(3) Uani 1 1 d . . . . .
H7 H 0.551153 0.773987 0.419156 0.039 Uiso 1 1 calc R U . . .
C2 C 0.75686(11) 0.4927(2) 0.35904(8) 0.0320(3) Uani 1 1 d . . . . .
H2 H 0.746252 0.350234 0.343103 0.038 Uiso 1 1 calc R U . . .
C10 C 0.88018(11) 0.7919(2) 0.54778(9) 0.0368(3) Uani 1 1 d . . . . .
H10A H 0.831593 0.777274 0.592035 0.055 Uiso 1 1 calc R U . . .
H10B H 0.904385 0.929857 0.545676 0.055 Uiso 1 1 calc R U . . .
H10C H 0.942098 0.704641 0.559133 0.055 Uiso 1 1 calc R U . . .
C6 C 0.71730(11) 0.8602(2) 0.44285(9) 0.0329(3) Uani 1 1 d . . . . .
C4 C 0.89576(12) 0.7514(2) 0.38893(9) 0.0370(3) Uani 1 1 d . . . . .
H4A H 0.885960 0.881224 0.360681 0.044 Uiso 1 1 calc R U . . .
H4B H 0.971750 0.737777 0.409962 0.044 Uiso 1 1 calc R U . . .
C9 C 0.65322(11) 0.6202(2) 0.33432(9) 0.0377(3) Uani 1 1 d . . . . .
H9A H 0.667990 0.723471 0.293139 0.045 Uiso 1 1 calc R U . . .
H9B H 0.594055 0.535017 0.310710 0.045 Uiso 1 1 calc R U . . .
C16 C 0.66151(11) 0.4304(3) 0.63327(10) 0.0429(4) Uani 1 1 d . . . . .
H16 H 0.686320 0.305904 0.615133 0.052 Uiso 1 1 calc R U . . .
C3 C 0.86210(12) 0.5778(2) 0.32733(9) 0.0375(3) Uani 1 1 d . . . . .
H3A H 0.849239 0.628026 0.269711 0.045 Uiso 1 1 calc R U . . .
H3B H 0.918387 0.474676 0.328662 0.045 Uiso 1 1 calc R U . . .
C12 C 0.59662(11) 0.7660(2) 0.60292(11) 0.0421(4) Uani 1 1 d . . . . .
H12 H 0.577463 0.868698 0.564332 0.051 Uiso 1 1 calc R U . . .
C13 C 0.58536(14) 0.7963(3) 0.68853(12) 0.0584(5) Uani 1 1 d . . . . .
H13 H 0.559140 0.919406 0.706957 0.070 Uiso 1 1 calc R U . . .
C15 C 0.65014(13) 0.4610(4) 0.71876(11) 0.0599(5) Uani 1 1 d . . . . .
H15 H 0.667614 0.357756 0.757489 0.072 Uiso 1 1 calc R U . . .
C14 C 0.61282(14) 0.6450(4) 0.74671(12) 0.0662(6) Uani 1 1 d . . . . .
H14 H 0.606263 0.666622 0.804233 0.079 Uiso 1 1 calc R U . . .

loop_
_atom_site_aniso_label
_atom_site_aniso_U_11
_atom_site_aniso_U_22
_atom_site_aniso_U_33
_atom_site_aniso_U_23
_atom_site_aniso_U_13
_atom_site_aniso_U_12
O1 0.0298(4) 0.0238(5) 0.0417(5) 0.0048(4) 0.0020(4) 0.0023(3)
O2 0.0484(6) 0.0196(5) 0.0851(9) 0.0034(5) 0.0012(6) -0.0008(4)
C8 0.0233(5) 0.0228(6) 0.0349(7) 0.0014(5) -0.0003(5) -0.0043(4)
C11 0.0194(5) 0.0381(7) 0.0378(7) -0.0008(6) 0.0035(5) -0.0054(5)
C1 0.0251(6) 0.0186(6) 0.0309(6) 0.0011(4) 0.0016(4) -0.0018(4)
C5 0.0269(6) 0.0218(6) 0.0336(6) -0.0012(5) 0.0023(5) -0.0059(5)
C7 0.0274(6) 0.0260(6) 0.0421(7) 0.0039(5) -0.0032(5) -0.0001(5)
C2 0.0373(7) 0.0275(6) 0.0312(6) -0.0034(5) 0.0023(5) -0.0058(5)
C10 0.0309(6) 0.0389(7) 0.0400(7) -0.0086(6) 0.0000(5) -0.0094(5)
C6 0.0343(6) 0.0227(6) 0.0417(7) 0.0030(5) 0.0023(5) -0.0032(5)
C4 0.0367(7) 0.0346(7) 0.0409(7) 0.0022(6) 0.0101(6) -0.0107(5)
C9 0.0385(7) 0.0391(8) 0.0339(7) 0.0045(6) -0.0065(5) -0.0074(6)
C16 0.0300(7) 0.0575(10) 0.0421(8) 0.0096(7) 0.0075(6) 0.0014(6)
C3 0.0400(7) 0.0413(8) 0.0320(7) 0.0006(6) 0.0073(6) -0.0047(6)
C12 0.0298(7) 0.0451(8) 0.0527(9) -0.0095(7) 0.0110(6) -0.0058(6)
C13 0.0385(8) 0.0775(13) 0.0620(11) -0.0294(10) 0.0215(8) -0.0121(8)
C15 0.0350(8) 0.1060(16) 0.0398(8) 0.0147(10) 0.0095(6) 0.0004(9)
C14 0.0351(8) 0.1242(19) 0.0413(9) -0.0163(11) 0.0142(7) -0.0151(10)

loop_
_atom_type_symbol
_atom_type_description
_atom_type_scat_dispersion_real
_atom_type_scat_dispersion_imag
_atom_type_scat_source
C C 0.0181 0.0091 'International Tables Vol C Tables 4.2.6.8 and 6.1.1.4'
H H 0.0000 0.0000 'International Tables Vol C Tables 4.2.6.8 and 6.1.1.4'
O O 0.0492 0.0322 'International Tables Vol C Tables 4.2.6.8 and 6.1.1.4'

loop_
_exptl_crystal_face_index_h
_exptl_crystal_face_index_k
_exptl_crystal_face_index_l
_exptl_crystal_face_perp_dist
8 0 2 0.1175
-8 0 -2 0.0894
5 -3 1 0.2509
-5 -3 -2 0.2243
0 4 1 0.3170
0 0 10 0.0516
0 0 -10 0.0325
-7 0 6 0.0823
7 0 -6 0.0879

loop_
_geom_angle_atom_site_label_1
_geom_angle_atom_site_label_2
_geom_angle_atom_site_label_3
_geom_angle
_geom_angle_site_symmetry_1
_geom_angle_site_symmetry_3
_geom_angle_publ_flag
C11 C8 C1 116.91(10) . . ?
C11 C8 C7 117.14(11) . . ?
C7 C8 C1 93.81(9) . . ?
C16 C11 C8 119.14(13) . . ?
C16 C11 C12 118.04(14) . . ?
C12 C11 C8 122.81(13) . . ?
O1 C1 C8 118.53(10) . . ?
O1 C1 C5 111.66(9) . . ?
O1 C1 C2 115.40(10) . . ?
C5 C1 C8 105.44(9) . . ?
C2 C1 C8 103.33(9) . . ?
C2 C1 C5 100.47(9) . . ?
C1 C5 C4 105.73(10) . . ?
C10 C5 C1 116.37(11) . . ?
C10 C5 C6 112.37(11) . . ?
C10 C5 C4 111.89(11) . . ?
C6 C5 C1 99.76(9) . . ?
C6 C5 C4 109.89(11) . . ?
C8 C7 C9 101.36(10) . . ?
C6 C7 C8 101.05(10) . . ?
C6 C7 C9 104.94(11) . . ?
C1 C2 C9 102.38(10) . . ?
C3 C2 C1 104.67(10) . . ?
C3 C2 C9 114.60(12) . . ?
O2 C6 C5 125.66(12) . . ?
O2 C6 C7 126.31(13) . . ?
C7 C6 C5 108.01(10) . . ?
C3 C4 C5 106.12(10) . . ?
C7 C9 C2 104.16(10) . . ?
C15 C16 C11 121.14(17) . . ?
C2 C3 C4 104.95(11) . . ?
C13 C12 C11 120.69(17) . . ?
C14 C13 C12 120.46(18) . . ?
C14 C15 C16 120.13(18) . . ?
C13 C14 C15 119.51(16) . . ?

loop_
_geom_bond_atom_site_label_1
_geom_bond_atom_site_label_2
_geom_bond_distance
_geom_bond_site_symmetry_2
_geom_bond_publ_flag
O1 C1 1.4004(14) . ?
O2 C6 1.2170(17) . ?
C8 C11 1.5084(18) . ?
C8 C1 1.5619(16) . ?
C8 C7 1.5368(17) . ?
C11 C16 1.392(2) . ?
C11 C12 1.397(2) . ?
C1 C5 1.5482(16) . ?
C1 C2 1.5461(17) . ?
C5 C10 1.5235(18) . ?
C5 C6 1.5282(18) . ?
C5 C4 1.5503(18) . ?
C7 C6 1.5056(18) . ?
C7 C9 1.547(2) . ?
C2 C9 1.5507(19) . ?
C2 C3 1.5310(19) . ?
C4 C3 1.539(2) . ?
C16 C15 1.384(2) . ?
C12 C13 1.385(2) . ?
C13 C14 1.382(3) . ?
C15 C14 1.384(3) . ?

loop_
_exptl_oxdiff_crystal_face_indexfrac_h
_exptl_oxdiff_crystal_face_indexfrac_k
_exptl_oxdiff_crystal_face_indexfrac_l
_exptl_oxdiff_crystal_face_x
_exptl_oxdiff_crystal_face_y
_exptl_oxdiff_crystal_face_z
7.6701 -0.0024 2.0119 -0.7382 -0.6329 -0.2335
-7.6699 0.1347 -1.9940 0.7434 0.6372 0.2033
5.1006 -3.2417 0.9019 -0.6182 -0.5271 0.5831
-4.9722 -3.2178 -1.7374 0.3521 0.3047 0.8850
-0.0911 4.2821 0.5523 0.1770 0.1480 -0.9730
-0.4029 0.0045 10.2539 0.4760 -0.8736 -0.1014
0.3919 -0.0315 -10.2533 -0.4757 0.8730 0.1078
-6.7840 -0.0127 6.0763 0.9839 -0.1287 0.1244
6.7775 -0.0188 -6.0890 -0.9848 0.1288 -0.1170
